data_4134237
loop_
_publ_author_name
'Deng, Tianning'
'Mazumdar, Wrickban'
'Ford, Russell'
'Jana, Navendu'
'Izar, Ragda'
'Wink, Donald J.'
'Driver, Tom G.'

_publ_section_title
;
 Oxidation of Non-Activated Anilines to Generate N-Aryl Nitrenoids.
;
_journal_name_full 'Journal of the American Chemical Society'
_journal_paper_doi 10.1021/jacs.9b13599
_journal_year 2020
_chemical_formula_sum 'C21 H22 Cl F3 N O2'
_chemical_formula_weight 412.84
_space_group_crystal_system triclinic
_space_group_IT_number 2
_space_group_name_Hall '-P 1'
_space_group_name_H-M_alt 'P -1'
_atom_sites_solution_hydrogens geom
_audit_creation_method SHELXL-2014/7
_cell_angle_alpha 101.790(6)
_cell_angle_beta 108.779(6)
_cell_angle_gamma 110.077(5)
_cell_formula_units_Z 2
_cell_length_a 9.358(2)
_cell_length_b 10.445(3)
_cell_length_c 12.247(3)
_cell_measurement_temperature 296(2)
_cell_volume 995.5(4)
_computing_structure_refinement 'SHELXL-2014/7 (Sheldrick, 2014)'
_diffrn_ambient_temperature 296(2)
_diffrn_measured_fraction_theta_full 0.988
_diffrn_measured_fraction_theta_max 0.988
_diffrn_radiation_type MoK\a
_diffrn_radiation_wavelength 0.71073
_diffrn_reflns_av_R_equivalents 0.0563
_diffrn_reflns_av_unetI/netI 0.0803
_diffrn_reflns_Laue_measured_fraction_full 0.988
_diffrn_reflns_Laue_measured_fraction_max 0.988
_diffrn_reflns_limit_h_max 10
_diffrn_reflns_limit_h_min -10
_diffrn_reflns_limit_k_max 10
_diffrn_reflns_limit_k_min -11
_diffrn_reflns_limit_l_max 13
_diffrn_reflns_limit_l_min -13
_diffrn_reflns_number 10837
_diffrn_reflns_point_group_measured_fraction_full 0.988
_diffrn_reflns_point_group_measured_fraction_max 0.988
_diffrn_reflns_theta_full 23.970
_diffrn_reflns_theta_max 23.970
_diffrn_reflns_theta_min 1.878
_exptl_absorpt_coefficient_mu 0.236
_exptl_crystal_density_diffrn 1.377
_exptl_crystal_F_000 430
_exptl_crystal_size_max 0.460
_exptl_crystal_size_mid 0.240
_exptl_crystal_size_min 0.100
_refine_diff_density_max 0.370
_refine_diff_density_min -0.266
_refine_diff_density_rms 0.051
_refine_ls_extinction_method none
_refine_ls_goodness_of_fit_ref 1.186
_refine_ls_hydrogen_treatment constr
_refine_ls_matrix_type full
_refine_ls_number_parameters 253
_refine_ls_number_reflns 3067
_refine_ls_number_restraints 0
_refine_ls_restrained_S_all 1.186
_refine_ls_R_factor_all 0.1248
_refine_ls_R_factor_gt 0.0715
_refine_ls_shift/su_max 0.000
_refine_ls_shift/su_mean 0.000
_refine_ls_structure_factor_coef Fsqd
_refine_ls_weighting_details 'w=1/[\s^2^(Fo^2^)+(0.1000P)^2^] where P=(Fo^2^+2Fc^2^)/3'
_refine_ls_weighting_scheme calc
_refine_ls_wR_factor_gt 0.1767
_refine_ls_wR_factor_ref 0.1955
_reflns_Friedel_coverage 0.000
_reflns_number_gt 1991
_reflns_number_total 3067
_reflns_threshold_expression 'I > 2\s(I)'
_cod_data_source_file ja9b13599_si_003.cif
_cod_data_source_block cdwtd28_0m_a
_cod_database_code 4134237
_shelx_shelxl_version_number 2014/7
_shelx_space_group_comment
;
The symmetry employed for this shelxl refinement is uniquely defined
by the following loop, which should always be used as a source of
symmetry information in preference to the above space-group names.
They are only intended as comments.
;
_shelx_estimated_absorpt_t_min 0.899
_shelx_estimated_absorpt_t_max 0.977

loop_
_space_group_symop_operation_xyz
'x, y, z'
'-x, -y, -z'

loop_
_atom_site_label
_atom_site_type_symbol
_atom_site_fract_x
_atom_site_fract_y
_atom_site_fract_z
_atom_site_U_iso_or_equiv
_atom_site_adp_type
_atom_site_occupancy
_atom_site_site_symmetry_order
_atom_site_calc_flag
_atom_site_refinement_flags_posn
_atom_site_refinement_flags_adp
_atom_site_refinement_flags_occupancy
_atom_site_disorder_assembly
_atom_site_disorder_group
F4 F 0.4642(6) 0.9628(5) 0.1396(4) 0.1384(17) Uani 1 1 d . . . . .
Cl01 Cl 0.32603(15) 0.62328(13) 0.45909(10) 0.0575(4) Uani 1 1 d . . . . .
N002 N 0.5395(4) 0.5325(3) 0.3405(3) 0.0349(8) Uani 1 1 d . . . . .
H002 H 0.5094 0.5722 0.3922 0.042 Uiso 1 1 calc R U . . .
F1 F 0.4235(5) 1.0726(3) 0.2788(3) 0.1066(12) Uani 1 1 d . . . . .
O1 O 0.4822(5) 0.7804(4) 0.2549(4) 0.0845(12) Uani 1 1 d . . . . .
C005 C 0.4263(5) 0.4084(4) 0.2331(4) 0.0356(10) Uani 1 1 d . . . . .
O2 O 0.3154(5) 0.8264(4) 0.3347(4) 0.0934(13) Uani 1 1 d . . . . .
C007 C 0.8294(5) 0.7097(4) 0.4556(4) 0.0372(10) Uani 1 1 d . . . . .
C008 C 0.6932(5) 0.5803(4) 0.3530(3) 0.0363(10) Uani 1 1 d . . . . .
F5 F 0.2226(5) 0.9004(4) 0.1277(4) 0.1365(17) Uani 1 1 d . . . . .
C00A C 0.5161(5) 0.3762(4) 0.1711(4) 0.0352(10) Uani 1 1 d . . . . .
C00B C 0.7011(4) 0.4857(4) 0.2446(3) 0.0349(10) Uani 1 1 d . . . . .
C00C C 0.7643(5) 0.5795(4) 0.1715(4) 0.0426(10) Uani 1 1 d . . . . .
H00C H 0.6827 0.6139 0.1359 0.051 Uiso 1 1 calc R U . . .
H00D H 0.8692 0.6641 0.2281 0.051 Uiso 1 1 calc R U . . .
C00D C 0.8116(5) 0.4074(4) 0.2868(4) 0.0389(10) Uani 1 1 d . . . . .
H00E H 0.9195 0.4787 0.3530 0.047 Uiso 1 1 calc R U . . .
H00F H 0.7575 0.3373 0.3189 0.047 Uiso 1 1 calc R U . . .
C00E C 0.2575(5) 0.3301(5) 0.1970(4) 0.0447(11) Uani 1 1 d . . . . .
H00G H 0.2037 0.3554 0.2437 0.054 Uiso 1 1 calc R U . . .
C00G C 0.9978(5) 0.7559(5) 0.4748(4) 0.0512(12) Uani 1 1 d . . . . .
H00J H 1.0246 0.7020 0.4211 0.061 Uiso 1 1 calc R U . . .
C00H C 0.8407(5) 0.3294(5) 0.1831(4) 0.0519(12) Uani 1 1 d . . . . .
H00K H 0.7354 0.2475 0.1230 0.062 Uiso 1 1 calc R U . . .
H00L H 0.9197 0.2915 0.2161 0.062 Uiso 1 1 calc R U . . .
C00I C 0.3975(6) 0.8394(5) 0.2682(4) 0.0571(13) Uani 1 1 d . . . . .
C00J C 0.1719(5) 0.2132(5) 0.0893(4) 0.0543(12) Uani 1 1 d . . . . .
H00M H 0.0569 0.1572 0.0610 0.065 Uiso 1 1 calc R U . . .
C00K C 0.2553(6) 0.1772(5) 0.0217(4) 0.0536(12) Uani 1 1 d . . . . .
H00N H 0.1954 0.0975 -0.0517 0.064 Uiso 1 1 calc R U . . .
C00L C 0.7923(6) 0.4963(5) 0.0689(4) 0.0565(12) Uani 1 1 d . . . . .
H00O H 0.6852 0.4192 0.0060 0.068 Uiso 1 1 calc R U . . .
H00P H 0.8405 0.5618 0.0310 0.068 Uiso 1 1 calc R U . . .
C00M C 0.4267(5) 0.2587(5) 0.0624(4) 0.0479(11) Uani 1 1 d . . . . .
H00Q H 0.4813 0.2339 0.0162 0.057 Uiso 1 1 calc R U . . .
C00O C 0.9093(6) 0.4309(5) 0.1196(4) 0.0578(13) Uani 1 1 d . . . . .
H00R H 1.0187 0.5087 0.1782 0.069 Uiso 1 1 calc R U . . .
H00S H 0.9236 0.3769 0.0527 0.069 Uiso 1 1 calc R U . . .
C00P C 0.7959(6) 0.7955(5) 0.5393(4) 0.0515(12) Uani 1 1 d . . . . .
H00T H 0.6861 0.7687 0.5304 0.062 Uiso 1 1 calc R U . . .
C00Q C 1.1229(6) 0.8782(5) 0.5706(5) 0.0613(13) Uani 1 1 d . . . . .
H00U H 1.2340 0.9060 0.5825 0.074 Uiso 1 1 calc R U . . .
C00R C 1.0859(7) 0.9598(5) 0.6488(4) 0.0641(14) Uani 1 1 d . . . . .
H00V H 1.1713 1.0443 0.7131 0.077 Uiso 1 1 calc R U . . .
C00S C 0.9236(7) 0.9173(5) 0.6328(5) 0.0676(14) Uani 1 1 d . . . . .
H00W H 0.8997 0.9731 0.6875 0.081 Uiso 1 1 calc R U . . .
C1 C 0.3781(7) 0.9451(6) 0.2045(5) 0.0643(14) Uani 1 1 d . . . . .

loop_
_atom_site_aniso_label
_atom_site_aniso_U_11
_atom_site_aniso_U_22
_atom_site_aniso_U_33
_atom_site_aniso_U_23
_atom_site_aniso_U_13
_atom_site_aniso_U_12
F4 0.223(5) 0.163(4) 0.162(4) 0.122(3) 0.140(4) 0.139(4)
Cl01 0.0654(8) 0.0768(9) 0.0634(8) 0.0357(7) 0.0449(7) 0.0449(7)
N002 0.031(2) 0.046(2) 0.041(2) 0.0190(18) 0.0210(17) 0.0242(17)
F1 0.160(3) 0.053(2) 0.092(2) 0.0209(19) 0.041(2) 0.047(2)
O1 0.092(3) 0.093(3) 0.117(3) 0.061(2) 0.061(2) 0.065(2)
C005 0.034(3) 0.040(2) 0.037(2) 0.020(2) 0.014(2) 0.018(2)
O2 0.118(3) 0.117(3) 0.128(3) 0.079(3) 0.090(3) 0.087(3)
C007 0.037(2) 0.040(2) 0.039(2) 0.018(2) 0.017(2) 0.019(2)
C008 0.041(3) 0.045(3) 0.040(3) 0.025(2) 0.019(2) 0.030(2)
F5 0.103(3) 0.102(3) 0.127(3) 0.047(2) -0.031(2) 0.033(2)
C00A 0.037(2) 0.043(3) 0.037(2) 0.021(2) 0.016(2) 0.025(2)
C00B 0.032(2) 0.044(2) 0.037(2) 0.016(2) 0.0186(19) 0.021(2)
C00C 0.046(2) 0.049(3) 0.046(3) 0.026(2) 0.024(2) 0.025(2)
C00D 0.037(2) 0.043(2) 0.047(3) 0.021(2) 0.021(2) 0.025(2)
C00E 0.034(3) 0.053(3) 0.051(3) 0.021(3) 0.019(2) 0.022(2)
C00G 0.042(3) 0.052(3) 0.055(3) 0.013(3) 0.019(2) 0.022(2)
C00H 0.048(3) 0.055(3) 0.066(3) 0.022(3) 0.032(2) 0.031(2)
C00I 0.057(3) 0.049(3) 0.062(3) 0.019(3) 0.015(3) 0.031(3)
C00J 0.035(3) 0.059(3) 0.062(3) 0.027(3) 0.012(3) 0.018(2)
C00K 0.044(3) 0.046(3) 0.047(3) 0.007(2) 0.004(2) 0.013(2)
C00L 0.067(3) 0.065(3) 0.052(3) 0.030(3) 0.039(3) 0.027(3)
C00M 0.049(3) 0.056(3) 0.037(3) 0.013(2) 0.017(2) 0.024(3)
C00O 0.059(3) 0.072(3) 0.066(3) 0.025(3) 0.046(3) 0.036(3)
C00P 0.045(3) 0.055(3) 0.048(3) 0.010(3) 0.020(2) 0.019(2)
C00Q 0.041(3) 0.060(3) 0.064(3) 0.012(3) 0.012(3) 0.018(3)
C00R 0.061(4) 0.051(3) 0.055(3) 0.009(3) 0.013(3) 0.014(3)
C00S 0.065(4) 0.064(4) 0.057(3) 0.003(3) 0.026(3) 0.022(3)
C1 0.074(4) 0.056(4) 0.056(3) 0.016(3) 0.017(3) 0.033(3)

loop_
_atom_type_symbol
_atom_type_description
_atom_type_scat_dispersion_real
_atom_type_scat_dispersion_imag
_atom_type_scat_source
C C 0.0033 0.0016 'International Tables Vol C Tables 4.2.6.8 and 6.1.1.4'
H H 0.0000 0.0000 'International Tables Vol C Tables 4.2.6.8 and 6.1.1.4'
Cl Cl 0.1484 0.1585 'International Tables Vol C Tables 4.2.6.8 and 6.1.1.4'
N N 0.0061 0.0033 'International Tables Vol C Tables 4.2.6.8 and 6.1.1.4'
O O 0.0106 0.0060 'International Tables Vol C Tables 4.2.6.8 and 6.1.1.4'
F F 0.0171 0.0103 'International Tables Vol C Tables 4.2.6.8 and 6.1.1.4'

loop_
_geom_angle_atom_site_label_1
_geom_angle_atom_site_label_2
_geom_angle_atom_site_label_3
_geom_angle
_geom_angle_site_symmetry_1
_geom_angle_site_symmetry_3
_geom_angle_publ_flag
C008 N002 C005 113.0(3) . . ?
C008 N002 H002 123.5 . . ?
C005 N002 H002 123.5 . . ?
C00E C005 C00A 125.2(4) . . ?
C00E C005 N002 126.7(4) . . ?
C00A C005 N002 108.0(3) . . ?
C00G C007 C00P 117.0(4) . . ?
C00G C007 C008 122.3(4) . . ?
C00P C007 C008 120.8(4) . . ?
N002 C008 C007 122.0(3) . . ?
N002 C008 C00B 109.6(3) . . ?
C007 C008 C00B 128.4(3) . . ?
C00M C00A C005 116.7(4) . . ?
C00M C00A C00B 134.5(3) . . ?
C005 C00A C00B 108.8(3) . . ?
C008 C00B C00A 100.6(3) . . ?
C008 C00B C00C 109.7(3) . . ?
C00A C00B C00C 111.8(3) . . ?
C008 C00B C00D 111.9(3) . . ?
C00A C00B C00D 110.8(3) . . ?
C00C C00B C00D 111.5(3) . . ?
C00L C00C C00B 113.0(3) . . ?
C00L C00C H00C 109.0 . . ?
C00B C00C H00C 109.0 . . ?
C00L C00C H00D 109.0 . . ?
C00B C00C H00D 109.0 . . ?
H00C C00C H00D 107.8 . . ?
C00H C00D C00B 112.7(3) . . ?
C00H C00D H00E 109.1 . . ?
C00B C00D H00E 109.1 . . ?
C00H C00D H00F 109.1 . . ?
C00B C00D H00F 109.1 . . ?
H00E C00D H00F 107.8 . . ?
C00J C00E C005 116.9(4) . . ?
C00J C00E H00G 121.6 . . ?
C005 C00E H00G 121.6 . . ?
C00Q C00G C007 121.3(4) . . ?
C00Q C00G H00J 119.4 . . ?
C007 C00G H00J 119.4 . . ?
C00D C00H C00O 111.6(3) . . ?
C00D C00H H00K 109.3 . . ?
C00O C00H H00K 109.3 . . ?
C00D C00H H00L 109.3 . . ?
C00O C00H H00L 109.3 . . ?
H00K C00H H00L 108.0 . . ?
O1 C00I O2 127.8(5) . . ?
O1 C00I C1 120.5(5) . . ?
O2 C00I C1 111.7(4) . . ?
C00E C00J C00K 120.4(4) . . ?
C00E C00J H00M 119.8 . . ?
C00K C00J H00M 119.8 . . ?
C00M C00K C00J 120.7(4) . . ?
C00M C00K H00N 119.6 . . ?
C00J C00K H00N 119.6 . . ?
C00O C00L C00C 110.6(3) . . ?
C00O C00L H00O 109.5 . . ?
C00C C00L H00O 109.5 . . ?
C00O C00L H00P 109.5 . . ?
C00C C00L H00P 109.5 . . ?
H00O C00L H00P 108.1 . . ?
C00A C00M C00K 120.0(4) . . ?
C00A C00M H00Q 120.0 . . ?
C00K C00M H00Q 120.0 . . ?
C00L C00O C00H 111.5(3) . . ?
C00L C00O H00R 109.3 . . ?
C00H C00O H00R 109.3 . . ?
C00L C00O H00S 109.3 . . ?
C00H C00O H00S 109.3 . . ?
H00R C00O H00S 108.0 . . ?
C00S C00P C007 120.1(4) . . ?
C00S C00P H00T 120.0 . . ?
C007 C00P H00T 120.0 . . ?
C00R C00Q C00G 120.2(5) . . ?
C00R C00Q H00U 119.9 . . ?
C00G C00Q H00U 119.9 . . ?
C00Q C00R C00S 119.8(5) . . ?
C00Q C00R H00V 120.1 . . ?
C00S C00R H00V 120.1 . . ?
C00P C00S C00R 121.6(5) . . ?
C00P C00S H00W 119.2 . . ?
C00R C00S H00W 119.2 . . ?
F1 C1 F4 106.5(5) . . ?
F1 C1 F5 106.1(5) . . ?
F4 C1 F5 105.8(5) . . ?
F1 C1 C00I 113.6(4) . . ?
F4 C1 C00I 112.6(4) . . ?
F5 C1 C00I 111.7(5) . . ?

loop_
_geom_bond_atom_site_label_1
_geom_bond_atom_site_label_2
_geom_bond_distance
_geom_bond_site_symmetry_2
_geom_bond_publ_flag
F4 C1 1.298(6) . ?
N002 C008 1.294(4) . ?
N002 C005 1.413(5) . ?
N002 H002 0.8600 . ?
F1 C1 1.284(5) . ?
O1 C00I 1.188(5) . ?
C005 C00E 1.370(5) . ?
C005 C00A 1.376(5) . ?
O2 C00I 1.284(6) . ?
C007 C00G 1.402(6) . ?
C007 C00P 1.405(6) . ?
C007 C008 1.457(5) . ?
C008 C00B 1.523(5) . ?
F5 C1 1.301(6) . ?
C00A C00M 1.374(5) . ?
C00A C00B 1.527(5) . ?
C00B C00C 1.553(5) . ?
C00B C00D 1.554(5) . ?
C00C C00L 1.524(6) . ?
C00C H00C 0.9700 . ?
C00C H00D 0.9700 . ?
C00D C00H 1.517(5) . ?
C00D H00E 0.9700 . ?
C00D H00F 0.9700 . ?
C00E C00J 1.365(6) . ?
C00E H00G 0.9300 . ?
C00G C00Q 1.362(6) . ?
C00G H00J 0.9300 . ?
C00H C00O 1.528(6) . ?
C00H H00K 0.9700 . ?
C00H H00L 0.9700 . ?
C00I C1 1.504(7) . ?
C00J C00K 1.387(6) . ?
C00J H00M 0.9300 . ?
C00K C00M 1.386(6) . ?
C00K H00N 0.9300 . ?
C00L C00O 1.516(6) . ?
C00L H00O 0.9700 . ?
C00L H00P 0.9700 . ?
C00M H00Q 0.9300 . ?
C00O H00R 0.9700 . ?
C00O H00S 0.9700 . ?
C00P C00S 1.356(6) . ?
C00P H00T 0.9300 . ?
C00Q C00R 1.359(6) . ?
C00Q H00U 0.9300 . ?
C00R C00S 1.361(7) . ?
C00R H00V 0.9300 . ?
C00S H00W 0.9300 . ?
